data_1502713
loop_
_publ_author_name
'Her, Jae-Hyuk'
'Stephens, Peter W.'
'Bagnato, Joshua D.'
'Miller, Joel S.'

_publ_section_title
;
 Structures and Magnetostructural Correlation of Two Desolvated Polymorphs
 of Ferrimagneticmeso-Tetrakis(4-chlorophenyl)porphinatomanganese(III)
 Tetracyanoethenide, [MnTClPP]+[TCNE]&#x2022;&#x2212;&#x2020;
;
_journal_issue 48
_journal_name_full 'The Journal of Physical Chemistry C'
_journal_page_first 20614
_journal_paper_doi 10.1021/jp105109d
_journal_volume 114
_journal_year 2010
_chemical_formula_moiety 'C50 H24 Cl4 Mn N8'
_chemical_formula_structural '(Mn(N C4 H2)4(C C6 H4 Cl)4) (C2(C N)4)'
_chemical_formula_sum 'C50 H24 Cl4 Mn N8'
_chemical_formula_weight 933.546
_chemical_name_systematic
; 
gamma-(meso-Tetrakis(4-chlorophenyl)porphinato) manganese(III) 
Tetracyanoethenide
;
_space_group_crystal_system monoclinic
_space_group_IT_number 14
_space_group_name_H-M_alt 'P 1 21/n 1'
_symmetry_space_group_name_Hall '-P 2yn'
_symmetry_space_group_name_H-M 'P 1 21/n 1'
_cell_angle_alpha 90
_cell_angle_beta 92.8788(18)
_cell_angle_gamma 90
_cell_formula_units_Z 2
_cell_length_a 9.51960(15)
_cell_length_b 10.70910(19)
_cell_length_c 22.2800(4)
_cell_measurement_temperature 295
_cell_volume 2268.50(7)
_computing_cell_refinement TOPAS-Academic
_computing_data_collection SPEC
_computing_data_reduction TOPAS-Academic
_computing_structure_refinement TOPAS-Academic
_computing_structure_solution TOPAS-Academic
_diffrn_ambient_temperature 295
_diffrn_detector 'NaI scintillation counter'
_diffrn_measurement_device_type 'Huber diffractometer'
_diffrn_radiation_monochromator 'Si(111) channel cut'
_diffrn_radiation_type synchrotron
_diffrn_radiation_wavelength .605917
_diffrn_source synchrotron
_pd_block_diffractogram_id JB01-157-profile
_pd_char_colour black
_pd_instr_location
; 
X16C, National Synchrotron Light Source, Brookhaven National Laboratory
;
_pd_meas_2theta_range_inc .003
_pd_meas_2theta_range_max 32.000
_pd_meas_2theta_range_min 2.000
_pd_meas_number_of_points 10001
_pd_meas_scan_method step
_pd_proc_2theta_range_inc 0.003
_pd_proc_2theta_range_max 32.0
_pd_proc_2theta_range_min 2.0
_pd_proc_ls_background_function
;
Chebyshev polynomial with 21 coefficients
;
_pd_proc_ls_pref_orient_corr
; 
none
;
_pd_proc_ls_profile_function
;
Simple_Axial_model function with Rp=9999,Rs=330 in TOPAS-Academic
;
_pd_proc_ls_prof_R_factor 0.048
_pd_proc_ls_prof_wR_expected 0.037
_pd_proc_ls_prof_wR_factor 0.061
_pd_proc_wavelength .605917
_pd_spec_mounting
;
capillary
;
_pd_spec_mount_mode transmission
_pd_spec_shape cylinder
_refine_ls_extinction_method none
_refine_ls_goodness_of_fit_all 1.649
_refine_ls_hydrogen_treatment mixed
_refine_ls_number_parameters 80
_refine_ls_R_I_factor 0.024
_refine_ls_shift/su_max .001
_refine_ls_weighting_details 1/(sigma*sigma)
_refine_ls_weighting_scheme sigma
_cod_data_source_file jp105109d_si_002.cif
_cod_data_source_block JB01-157
_cod_database_code 1502713

loop_
_symmetry_equiv_pos_site_id
_symmetry_equiv_pos_as_xyz
1 'x, y, z'
2 '-x+1/2, y+1/2, -z+1/2'
3 '-x, -y, -z'
4 'x+1/2, -y+1/2, z+1/2'

loop_
_atom_site_label
_atom_site_type_symbol
_atom_site_thermal_displace_type
_atom_site_fract_x
_atom_site_fract_y
_atom_site_fract_z
_atom_site_occupancy
_atom_site_U_iso_or_equiv
Mn1 Mn Uiso 0.00000 0.00000 0.00000 1.000 0.049(3)
Cl1 Cl Uiso -0.3688(9) 0.7522(8) 0.1465(4) 1.000 0.085(3)
Cl2 Cl Uiso 0.2522(12) -0.1699(7) 0.4026(4) 1.000 0.085(3)
N1 N Uiso 0.534(3) 0.049(2) 0.1338(12) 1.000 0.092(5)
N2 N Uiso 0.207(2) 0.110(2) -0.0065(12) 1.000 0.092(5)
N3 N Uiso -0.026(2) 0.083(2) 0.0778(12) 1.000 0.034(2)
N4 N Uiso 0.104(3) -0.136(2) 0.0439(12) 1.000 0.034(2)
C1 C Uiso 0.507(4) 0.035(3) 0.0811(12) 1.000 0.092(5)
C2 C Uiso 0.462(4) 0.024(4) 0.0189(16) 1.000 0.092(5)
C3 C Uiso 0.323(3) 0.069(3) 0.0022(17) 1.000 0.092(5)
C4 C Uiso -0.094(3) 0.197(3) 0.0864(17) 1.000 0.034(2)
C5 C Uiso -0.090(4) 0.224(2) 0.1495(16) 1.000 0.034(2)
C6 C Uiso -0.019(4) 0.128(4) 0.1790(14) 1.000 0.034(2)
C7 C Uiso 0.021(3) 0.040(3) 0.1346(16) 1.000 0.034(2)
C8 C Uiso 0.101(4) -0.063(3) 0.1459(15) 1.000 0.034(2)
C9 C Uiso 0.134(4) -0.144(3) 0.1062(17) 1.000 0.034(2)
C10 C Uiso 0.210(4) -0.256(4) 0.1192(14) 1.000 0.034(2)
C11 C Uiso 0.228(3) -0.317(2) 0.0654(19) 1.000 0.034(2)
C12 C Uiso -0.162(4) 0.243(3) -0.0183(15) 1.000 0.034(2)
C13 C Uiso -0.156(3) 0.276(3) 0.0405(14) 1.000 0.034(2)
C14 C Uiso -0.205(4) 0.397(3) 0.0646(15) 1.000 0.034(2)
C15 C Uiso -0.340(4) 0.403(3) 0.0828(17) 1.000 0.034(2)
C16 C Uiso -0.390(3) 0.512(4) 0.1052(15) 1.000 0.034(2)
C17 C Uiso -0.306(4) 0.616(3) 0.1094(13) 1.000 0.034(2)
C18 C Uiso -0.171(4) 0.609(3) 0.0912(19) 1.000 0.034(2)
C19 C Uiso -0.121(2) 0.500(5) 0.0688(14) 1.000 0.034(2)
C20 C Uiso 0.146(4) -0.087(3) 0.2108(15) 1.000 0.034(2)
C21 C Uiso 0.260(4) -0.033(3) 0.241(2) 1.000 0.034(2)
C22 C Uiso 0.291(4) -0.062(3) 0.299(2) 1.000 0.034(2)
C23 C Uiso 0.209(4) -0.145(3) 0.3286(13) 1.000 0.034(2)
C24 C Uiso 0.096(4) -0.199(3) 0.2989(18) 1.000 0.034(2)
C25 C Uiso 0.064(4) -0.170(4) 0.2400(17) 1.000 0.034(2)
H1 H Uiso -0.13(2) 0.299(17) 0.168(10) 1.000 0.034(2)
H2 H Uiso 0.00(3) 0.12(2) 0.223(9) 1.000 0.034(2)
H3 H Uiso 0.25(2) -0.29(2) 0.159(9) 1.000 0.034(2)
H4 H Uiso 0.28(2) -0.397(16) 0.060(12) 1.000 0.034(2)
H5 H Uiso -0.40(2) 0.329(17) 0.080(10) 1.000 0.034(2)
H6 H Uiso -0.487(17) 0.52(2) 0.118(11) 1.000 0.034(2)
H7 H Uiso -0.11(2) 0.684(17) 0.094(11) 1.000 0.034(2)
H8 H Uiso -0.02(2) 0.50(2) 0.056(9) 1.000 0.034(2)
H9 H Uiso 0.32(2) 0.03(2) 0.219(11) 1.000 0.034(2)
H10 H Uiso 0.37(2) -0.02(2) 0.321(12) 1.000 0.034(2)
H11 H Uiso 0.04(3) -0.258(17) 0.320(10) 1.000 0.034(2)
H12 H Uiso -0.02(2) -0.209(19) 0.219(10) 1.000 0.034(2)

loop_
_audit_conform.dict_name
_audit_conform.dict_location
cif_core.dic ftp://ftp.iucr.org/pub/cif_core.dic
cif_pd.dic ftp://ftp.iucr.org/pub/cif_pd.dic

loop_
_geom_angle_atom_site_label_1
_geom_angle_atom_site_label_2
_geom_angle_atom_site_label_3
_geom_angle
_geom_angle_site_symmetry_1
_geom_angle_site_symmetry_3
_geom_angle_publ_flag
N2 Mn1 N3 88.3(9) . . yes
N2 Mn1 N4 90.0(9) . . yes
N2 Mn1 N2 180.00 . 3_555 yes
N2 Mn1 N3 91.7(9) . 3_555 yes
N2 Mn1 N4 90.1(10) . 3_555 yes
N3 Mn1 N4 88.8(10) . . yes
N2 Mn1 N3 91.7(9) 3_555 . yes
N3 Mn1 N3 180.00 . 3_555 yes
N3 Mn1 N4 91.2(10) . 3_555 yes
N2 Mn1 N4 90.1(10) 3_555 . yes
N3 Mn1 N4 91.2(10) 3_555 . yes
N4 Mn1 N4 180.00 . 3_555 yes
N2 Mn1 N3 88.3(9) 3_555 3_555 yes
N2 Mn1 N4 90.0(10) 3_555 3_555 yes
N3 Mn1 N4 88.8(10) 3_555 3_555 yes
Mn1 N2 C3 126(2) . . yes
Mn1 N3 C4 126(2) . . yes
Mn1 N3 C7 126.7(19) . . yes
C4 N3 C7 107(3) . . yes
Mn1 N4 C9 127(2) . . yes
Mn1 N4 C12 126(2) . 3_555 yes
C9 N4 C12 107(3) . 3_555 yes
N1 C1 C2 175(4) . . yes
C1 C2 C3 117(3) . . no
C1 C2 C2 122(4) . 3_655 no
C2 C2 C3 122(3) 3_655 . no
N2 C3 C2 174(4) . . yes
N3 C4 C5 109(3) . . yes
N3 C4 C13 127(3) . . yes
C5 C4 C13 125(3) . . no
C4 C5 C6 108(3) . . no
C5 C6 C7 108(3) . . no
N3 C7 C6 109(3) . . yes
N3 C7 C8 126(3) . . yes
C6 C7 C8 125(3) . . no
C7 C8 C9 125(3) . . no
C7 C8 C20 117(3) . . no
C9 C8 C20 118(3) . . no
N4 C9 C8 126(3) . . yes
N4 C9 C10 109(3) . . yes
C8 C9 C10 125(3) . . no
C9 C10 C11 108(3) . . no
C10 C11 C12 108(3) . 3_555 no
N4 C12 C13 127(3) 3_555 . yes
C11 C12 C13 124(3) 3_555 . no
N4 C12 C11 109(3) 3_555 3_555 yes
C4 C13 C12 122(3) . . no
C4 C13 C14 113(3) . . no
C12 C13 C14 125(3) . . no
C13 C14 C15 118(3) . . no
C13 C14 C19 123(3) . . no
C15 C14 C19 120(3) . . no
C14 C15 C16 120(3) . . no
C15 C16 C17 120(3) . . no
Cl1 C17 C16 119(3) . . yes
Cl1 C17 C18 121(3) . . yes
C16 C17 C18 119(3) . . no
C17 C18 C19 120(3) . . no
C14 C19 C18 120(3) . . no
C8 C20 C21 125(3) . . no
C8 C20 C25 115(3) . . no
C21 C20 C25 120(3) . . no
C20 C21 C22 120(3) . . no
C21 C22 C23 121(4) . . no
Cl2 C23 C22 117(3) . . yes
Cl2 C23 C24 123(3) . . yes
C22 C23 C24 120(3) . . no
C23 C24 C25 120(3) . . no
C20 C25 C24 120(3) . . no
C4 C5 H1 126(12) . . no
C6 C5 H1 127(12) . . no
C5 C6 H2 127(13) . . no
C7 C6 H2 126(14) . . no
C9 C10 H3 130(12) . . no
C11 C10 H3 122(12) . . no
C10 C11 H4 126(16) . . no
C12 C11 H4 126(16) 3_555 . no
C14 C15 H5 120(13) . . no
C16 C15 H5 120(13) . . no
C15 C16 H6 122(12) . . no
C17 C16 H6 118(13) . . no
C17 C18 H7 120(11) . . no
C19 C18 H7 120(11) . . no
C14 C19 H8 123(12) . . no
C18 C19 H8 117(13) . . no
C20 C21 H9 119(14) . . no
C22 C21 H9 121(14) . . no
C21 C22 H10 120(13) . . no
C23 C22 H10 120(13) . . no
C23 C24 H11 119(16) . . no
C25 C24 H11 121(14) . . no
C20 C25 H12 121(14) . . no
C24 C25 H12 119(14) . . no

loop_
_geom_bond_atom_site_label_1
_geom_bond_atom_site_label_2
_geom_bond_distance
_geom_bond_site_symmetry_2
_geom_bond_publ_flag
Mn1 N2 2.31(2) . yes
Mn1 N3 1.98(3) . yes
Mn1 N4 1.99(2) . yes
Mn1 N2 2.31(2) 3_555 yes
Mn1 N3 1.98(3) 3_555 yes
Mn1 N4 1.99(2) 3_555 yes
Cl1 C17 1.79(3) . yes
Cl2 C23 1.70(3) . yes
N1 C1 1.20(4) . yes
N2 C3 1.20(4) . yes
N3 C4 1.40(4) . yes
N3 C7 1.40(4) . yes
N4 C9 1.41(5) . yes
N4 C12 1.41(4) 3_555 yes
C1 C2 1.44(5) . no
C2 C3 1.44(5) . no
C2 C2 1.25(5) 3_655 no
C4 C5 1.43(5) . no
C4 C13 1.43(5) . no
C5 C6 1.38(5) . no
C6 C7 1.43(5) . no
C7 C8 1.36(5) . no
C8 C9 1.29(5) . no
C8 C20 1.51(5) . no
C9 C10 1.42(5) . no
C10 C11 1.38(5) . no
C11 C12 1.43(5) 3_555 no
C12 C13 1.36(5) . no
C13 C14 1.49(5) . no
C14 C15 1.37(5) . no
C14 C19 1.36(6) . no
C15 C16 1.37(5) . no
C16 C17 1.37(5) . no
C17 C18 1.37(5) . no
C18 C19 1.37(6) . no
C20 C21 1.38(5) . no
C20 C25 1.37(5) . no
C21 C22 1.35(6) . no
C22 C23 1.37(5) . no
C23 C24 1.36(5) . no
C24 C25 1.37(6) . no
C5 H1 1.0(2) . no
C6 H2 1.0(2) . no
C10 H3 1.0(2) . no
C11 H4 1.00(18) . no
C15 H5 0.98(17) . no
C16 H6 0.98(19) . no
C18 H7 1.0(2) . no
C19 H8 1.02(19) . no
C21 H9 1.0(2) . no
C22 H10 1.0(2) . no
C24 H11 1.0(2) . no
C25 H12 1.00(18) . no

loop_
_geom_contact_atom_site_label_1
_geom_contact_atom_site_label_2
_geom_contact_distance
_geom_contact_site_symmetry_2
_geom_contact_publ_flag
Cl1 N1 3.32(2) 1_465 no
Cl1 C1 3.54(3) 1_465 no
Cl2 N2 3.31(3) 2_545 no
Cl2 C3 3.60(4) 2_545 no
Cl2 C4 3.55(3) 2_545 no
Cl2 H4 3.06(18) 2_555 no
N1 Cl1 3.32(2) 1_645 no
N1 C24 3.35(4) 2_555 no
N2 N4 3.05(3) 3_555 no
N2 Cl2 3.31(3) 2_555 no
N2 N3 2.99(3) . no
N2 N4 3.05(3) . no
N2 N3 3.08(3) 3_555 no
N3 N4 2.77(3) . no
N3 C9 2.92(4) . no
N3 N2 2.99(3) . no
N3 N2 3.08(3) 3_555 no
N3 N4 2.83(4) 3_555 no
N3 C12 2.99(4) . no
N4 C7 2.90(4) . no
N4 N3 2.77(3) . no
N4 N2 3.05(3) . no
N4 N2 3.05(3) 3_555 no
N4 C3 3.20(4) . no
N4 C4 2.97(5) 3_555 no
N4 N3 2.83(4) 3_555 no
N1 H9 2.9(2) . no
N1 H11 2.4(2) 2_555 no
C1 Cl1 3.54(3) 1_645 no
C3 Cl2 3.60(3) 2_555 no
C4 Cl2 3.55(3) 2_555 no
C5 C15 3.35(5) . no
C5 C19 3.47(6) . no
C6 C21 3.40(5) . no
C6 C25 3.54(6) . no
C10 C25 3.23(5) . no
C15 C5 3.35(5) . no
C19 C5 3.47(6) . no
C21 C6 3.40(5) . no
C24 N1 3.35(4) 2_545 no
C25 C6 3.54(6) . no
C25 C10 3.23(5) . no
C9 H7 2.97(19) 1_545 no
C9 H12 3.1(2) . no
C11 H8 3.1(2) 1_545 no
C14 H1 2.6(2) . no
C14 H4 2.8(3) 3_555 no
C15 H1 2.9(2) . no
C19 H1 3.1(2) . no
C20 H3 2.7(2) . no
C20 H2 2.6(2) . no
C21 H2 3.0(3) . no
C22 H3 3.1(2) 2_555 no
C23 H6 3.0(2) 2_445 no
C24 H9 3.0(2) 2_545 no
C25 H3 2.9(2) . no
H1 C14 2.6(2) . no
H1 C15 2.9(2) . no
H1 C19 3.1(2) . no
H2 C20 2.6(2) . no
H2 C21 3.0(3) . no
H3 C20 2.7(2) . no
H3 C25 2.9(2) . no
H3 C22 3.1(2) 2_545 no
H4 Cl2 3.06(18) 2_545 no
H4 C14 2.8(3) 3_555 no
H6 C23 3.0(2) 2_455 no
H7 C9 2.97(19) 1_565 no
H8 C11 3.1(2) 1_565 no
H8 H8 2.5(3) 3_565 no
H9 N1 2.9(2) . no
H9 C24 3.0(2) 2_555 no
H11 N1 2.4(2) 2_545 no
H12 C9 3.1(2) . no

loop_
_geom_torsion_atom_site_label_1
_geom_torsion_atom_site_label_2
_geom_torsion_atom_site_label_3
_geom_torsion_atom_site_label_4
_geom_torsion
_geom_torsion_site_symmetry_1
_geom_torsion_site_symmetry_3
_geom_torsion_site_symmetry_4
_geom_torsion_publ_flag
N3 Mn1 N2 C3 104(3) . . . no
N4 Mn1 N2 C3 15(3) . . . no
N3 Mn1 N2 C3 -76(3) 3_555 . . no
N4 Mn1 N2 C3 -165(3) 3_555 . . no
N2 Mn1 N3 C4 89(2) . . . no
N2 Mn1 N3 C7 -91(2) . . . no
N4 Mn1 N3 C4 179(2) . . . no
N4 Mn1 N3 C7 -1(2) . . . no
N2 Mn1 N3 C4 -91(2) 3_555 . . no
N2 Mn1 N3 C7 90(2) 3_555 . . no
N4 Mn1 N3 C4 -1(2) 3_555 . . no
N4 Mn1 N3 C7 180(2) 3_555 . . no
N2 Mn1 N4 C9 87(3) . . . no
N2 Mn1 N4 C12 -93(3) . . 3_555 no
N3 Mn1 N4 C9 -1(3) . . . no
N3 Mn1 N4 C12 179(3) . . 3_555 no
N2 Mn1 N4 C9 -93(3) 3_555 . . no
N3 Mn1 N4 C9 179(3) 3_555 . . no
N2 Mn1 N4 C12 -87(3) . 3_555 . no
N3 Mn1 N4 C12 1(3) . 3_555 . no
Mn1 N3 C4 C5 -180(2) . . . no
Mn1 N3 C4 C13 -1(4) . . . no
C7 N3 C4 C5 -1(3) . . . no
C7 N3 C4 C13 179(3) . . . no
Mn1 N3 C7 C6 180(2) . . . no
Mn1 N3 C7 C8 5(4) . . . no
C4 N3 C7 C6 0(3) . . . no
C4 N3 C7 C8 -175(3) . . . no
Mn1 N4 C9 C8 -1(5) . . . no
Mn1 N4 C9 C10 180(2) . . . no
C12 N4 C9 C8 179(4) 3_555 . . no
C12 N4 C9 C10 0(4) 3_555 . . no
Mn1 N4 C12 C11 180(2) . 3_555 . no
C9 N4 C12 C11 0(4) . 3_555 . no
C9 N4 C12 C13 178(3) . 3_555 3_555 no
C1 C2 C2 C1 180(4) . 3_655 3_655 no
C1 C2 C2 C3 -1(6) . 3_655 3_655 no
C3 C2 C2 C1 1(6) . 3_655 3_655 no
C3 C2 C2 C3 -180(3) . 3_655 3_655 no
N3 C4 C5 C6 1(4) . . . no
C13 C4 C5 C6 -179(3) . . . no
N3 C4 C13 C12 4(5) . . . no
N3 C4 C13 C14 -173(3) . . . no
C5 C4 C13 C12 -177(3) . . . no
C5 C4 C13 C14 6(4) . . . no
C4 C5 C6 C7 0(4) . . . no
C5 C6 C7 N3 0(4) . . . no
C5 C6 C7 C8 175(3) . . . no
N3 C7 C8 C9 -7(6) . . . no
N3 C7 C8 C20 177(3) . . . no
C6 C7 C8 C9 178(4) . . . no
C6 C7 C8 C20 2(5) . . . no
C7 C8 C9 N4 6(6) . . . no
C7 C8 C9 C10 -176(4) . . . no
C20 C8 C9 N4 -179(3) . . . no
C20 C8 C9 C10 0(6) . . . no
C7 C8 C20 C21 -83(5) . . . no
C7 C8 C20 C25 97(4) . . . no
C9 C8 C20 C21 101(4) . . . no
C9 C8 C20 C25 -79(5) . . . no
N4 C9 C10 C11 0(4) . . . no
C8 C9 C10 C11 -179(4) . . . no
C9 C10 C11 C12 0(4) . . 3_555 no
C10 C11 C12 N4 0(4) . 3_555 . no
C10 C11 C12 C13 -178(3) . 3_555 3_555 no
N4 C12 C13 C4 -4(6) 3_555 . . no
N4 C12 C13 C14 173(3) 3_555 . . no
C11 C12 C13 C4 177(3) 3_555 . . no
C11 C12 C13 C14 -6(5) 3_555 . . no
C4 C13 C14 C15 -90(4) . . . no
C4 C13 C14 C19 90(4) . . . no
C12 C13 C14 C15 93(4) . . . no
C12 C13 C14 C19 -87(4) . . . no
C13 C14 C15 C16 -180(3) . . . no
C19 C14 C15 C16 0(5) . . . no
C13 C14 C19 C18 180(3) . . . no
C15 C14 C19 C18 0(5) . . . no
C14 C15 C16 C17 0(5) . . . no
C15 C16 C17 Cl1 -173(3) . . . no
C15 C16 C17 C18 0(5) . . . no
Cl1 C17 C18 C19 173(3) . . . no
C16 C17 C18 C19 0(5) . . . no
C17 C18 C19 C14 0(6) . . . no
C8 C20 C21 C22 -180(3) . . . no
C25 C20 C21 C22 0(5) . . . no
C8 C20 C25 C24 180(3) . . . no
C21 C20 C25 C24 0(6) . . . no
C20 C21 C22 C23 0(5) . . . no
C21 C22 C23 Cl2 -177(3) . . . no
C21 C22 C23 C24 0(5) . . . no
Cl2 C23 C24 C25 177(3) . . . no
C22 C23 C24 C25 0(5) . . . no
C23 C24 C25 C20 0(6) . . . no
